data_7000775
loop_
_publ_author_name
'Volkringer, Christophe'
'Loiseau, Thierry'
'Guillou, Nathalie'
'F\'erey, G\'erard'
'Elka\"im, Erik'
'Vimont, Alexandre'

_publ_section_title
;
 XRD and IR structural investigations of a particular breathing effect
 in the MOF-type gallium terephthalate MIL-53(Ga)
;
_journal_issue 12
_journal_name_full 'Dalton Transactions'
_journal_page_first 2241
_journal_page_last 2249
_journal_paper_doi 10.1039/b817563b
_journal_year 2009
_chemical_name_common 'Gallium terephthalate'
_space_group_IT_number 15
_symmetry_space_group_name_Hall '-C 2yc'
_symmetry_space_group_name_H-M 'C 1 2/c 1'
_cell_angle_alpha 90
_cell_angle_beta 103.87516(93)
_cell_angle_gamma 90
_cell_length_a 19.83305(23)
_cell_length_b 6.85560(37)
_cell_length_c 6.71427(16)
_cell_volume 886.28(5)
_cod_data_source_file b817563b.txt
_cod_data_source_block 1
_cod_original_cell_volume 886.284(53)
_cod_original_sg_symbol_H-M C2/c
_cod_database_code 7000775

loop_
_symmetry_equiv_pos_as_xyz
'-x, -y, -z'
'-x, y, -z+1/2'
'-x+1/2, -y+1/2, -z'
'-x+1/2, y+1/2, -z+1/2'
'x, -y, z+1/2'
'x, y, z'
'x+1/2, -y+1/2, z+1/2'
'x+1/2, y+1/2, z'

loop_
_atom_site_label
_atom_site_type_symbol
_atom_site_symmetry_multiplicity
_atom_site_fract_x
_atom_site_fract_y
_atom_site_fract_z
_atom_site_occupancy
_atom_site_B_iso_or_equiv
Ga Ga+3 4 0 0 0 1 1.154(40)
O1 O-2 4 0 -0.1457(14) 0.75 1 2.092(97)
O2 O-2 4 0.4137917 0.3530733 0.3641091 1 2.092(97)
O3 O-2 4 0.4363786 0.3056234 0.06603014 1 2.092(97)
C1 C 4 0.3191449 0.2813364 0.08493563 1 1.09(11)
C2 C 4 0.2717039 0.3045328 0.2015445 1 1.09(11)
C3 C 4 0.202559 0.2731964 0.1166088 1 1.09(11)
C4 C 4 0.393358 0.3149696 0.1760969 1 1.09(11)
H12 H 4 0.2872294 0.3435417 0.345715 1 2
H13 H 4 0.1686231 0.2897895 0.2000224 1 2
